data_4511530
loop_
_publ_author_name
'Das, Sunirban'
'Maloor, Simi Alathady'
'Pal, Satyanarayan'
'Pal, Samudranil'

_publ_section_title
;
 Solvated Square-Planar Ternary Copper(II) Complexes:&#x2009;
 Solvent-Dependent Zipper and Columnar Structures
;
_journal_issue 9
_journal_name_full 'Crystal Growth &amp; Design'
_journal_page_first 2103
_journal_paper_doi 10.1021/cg060305a
_journal_volume 6
_journal_year 2006
_chemical_formula_moiety 'C12 H9 Br Cu N2 O, C H4 O'
_chemical_formula_sum 'C13 H13 Br Cu N2 O2'
_chemical_formula_weight 372.70
_chemical_name_systematic
;
 ?
;
_space_group_IT_number 2
_symmetry_cell_setting triclinic
_symmetry_space_group_name_Hall '-P 1'
_symmetry_space_group_name_H-M 'P -1'
_atom_sites_solution_hydrogens geom
_atom_sites_solution_primary direct
_atom_sites_solution_secondary difmap
_audit_creation_method SHELXL-97
_cell_angle_alpha 100.277(10)
_cell_angle_beta 98.699(15)
_cell_angle_gamma 91.912(13)
_cell_formula_units_Z 2
_cell_length_a 6.8991(17)
_cell_length_b 9.3473(9)
_cell_length_c 10.6527(15)
_cell_measurement_reflns_used 25
_cell_measurement_temperature 298(2)
_cell_measurement_theta_max 10.76
_cell_measurement_theta_min 9.50
_cell_volume 666.9(2)
_computing_cell_refinement 'CAD4 Software (Enraf-Nonius, 1989)'
_computing_data_collection 'CAD4 Software (Enraf-Nonius, 1989)'
_computing_data_reduction 'WinGX (Farrugia, 1999)'
_computing_molecular_graphics 'ORTEX6a (McArdle,1995), PLATON (Spek,2002)'
_computing_publication_material SHELXL-97
_computing_structure_refinement 'SHELXL-97 (Sheldrick, 1997)'
_computing_structure_solution 'SHELXS-97 (Sheldrick, 1990)'
_diffrn_ambient_temperature 298(2)
_diffrn_measured_fraction_theta_full 1.000
_diffrn_measured_fraction_theta_max 1.000
_diffrn_measurement_device_type 'Enraf-Nonius Mach3 four-circle'
_diffrn_measurement_method 'Profile data from omega'
_diffrn_radiation_monochromator graphite
_diffrn_radiation_source 'fine-focus sealed tube'
_diffrn_radiation_type MoK\a
_diffrn_radiation_wavelength 0.71073
_diffrn_reflns_av_R_equivalents 0.0000
_diffrn_reflns_av_sigmaI/netI 0.0104
_diffrn_reflns_limit_h_max 8
_diffrn_reflns_limit_h_min 0
_diffrn_reflns_limit_k_max 12
_diffrn_reflns_limit_k_min -12
_diffrn_reflns_limit_l_max 13
_diffrn_reflns_limit_l_min -13
_diffrn_reflns_number 3045
_diffrn_reflns_theta_full 27.47
_diffrn_reflns_theta_max 27.47
_diffrn_reflns_theta_min 1.97
_diffrn_standards_decay_% none
_diffrn_standards_interval_time 90
_diffrn_standards_number 3
_exptl_absorpt_coefficient_mu 4.631
_exptl_absorpt_correction_T_max 0.9927
_exptl_absorpt_correction_T_min 0.4514
_exptl_absorpt_correction_type 'empirical based on psi-scan'
_exptl_crystal_colour Brown
_exptl_crystal_density_diffrn 1.856
_exptl_crystal_density_meas ?
_exptl_crystal_density_method 'not measured'
_exptl_crystal_description 'Rectangular blocks'
_exptl_crystal_F_000 370
_exptl_crystal_size_max 0.48
_exptl_crystal_size_mid 0.25
_exptl_crystal_size_min 0.12
_refine_diff_density_max 0.577
_refine_diff_density_min -0.849
_refine_diff_density_rms 0.121
_refine_ls_extinction_method none
_refine_ls_goodness_of_fit_ref 1.164
_refine_ls_hydrogen_treatment mixed
_refine_ls_matrix_type full
_refine_ls_number_parameters 176
_refine_ls_number_reflns 3045
_refine_ls_number_restraints 0
_refine_ls_restrained_S_all 1.164
_refine_ls_R_factor_all 0.0385
_refine_ls_R_factor_gt 0.0313
_refine_ls_shift/su_max 0.000
_refine_ls_shift/su_mean 0.000
_refine_ls_structure_factor_coef Fsqd
_refine_ls_weighting_details 'calc w=1/[\s^2^(Fo^2^)+(0.0602P)^2^+0.2751P] where P=(Fo^2^+2Fc^2^)/3'
_refine_ls_weighting_scheme calc
_refine_ls_wR_factor_gt 0.0883
_refine_ls_wR_factor_ref 0.1004
_reflns_number_gt 2658
_reflns_number_total 3045
_reflns_threshold_expression >2sigma(I)
_cod_data_source_file cg060305asi20060525_083735.cif
_cod_data_source_block '[Cu(pyp)Br].CH3OH_(4)'
_cod_depositor_comments
;
The following automatic conversions were performed:

'_symmetry_cell_setting' value 'Triclinic' changed to 'triclinic'
according to
/usr/data/users/saulius/automatic-downloads/retrospective/ACS/lib/dictionaries/cif_core.dic
dictionary named 'cif_core.dic' version 2.4.2 from 2011-04-26.

Automatic conversion script
Id: cif_fix_values 2281 2013-09-26 08:29:07Z andrius 

The following automatic conversions were performed:

'_exptl_crystal_density_meas' value 'not measured' was changed to '?'
- the value is perceived as not measured.

Automatic conversion script
Id: cif_fix_values 3008 2015-01-20 13:52:24Z robertas 
;
_cod_database_code 4511530

loop_
_symmetry_equiv_pos_as_xyz
'x, y, z'
'-x, -y, -z'

loop_
_atom_site_label
_atom_site_type_symbol
_atom_site_fract_x
_atom_site_fract_y
_atom_site_fract_z
_atom_site_U_iso_or_equiv
_atom_site_adp_type
_atom_site_occupancy
_atom_site_symmetry_multiplicity
_atom_site_calc_flag
_atom_site_refinement_flags
Cu Cu 0.20923(5) 0.05497(3) 0.18787(3) 0.03125(12) Uani 1 1 d .
Br Br 0.19805(6) 0.20026(4) 0.38862(3) 0.05266(14) Uani 1 1 d .
O1 O 0.2561(3) 0.2137(2) 0.09752(19) 0.0374(4) Uani 1 1 d .
O2 O 0.5803(4) 0.4129(3) 0.2059(3) 0.0553(6) Uani 1 1 d .
H1 H 0.487(8) 0.367(6) 0.190(5) 0.083 Uiso 1 1 d .
N1 N 0.2272(3) -0.0663(2) 0.0220(2) 0.0295(4) Uani 1 1 d .
N2 N 0.1598(3) -0.1440(2) 0.2319(2) 0.0313(5) Uani 1 1 d .
C1 C 0.2837(4) 0.1637(3) -0.0232(3) 0.0318(5) Uani 1 1 d .
C2 C 0.3297(4) 0.2568(3) -0.1063(3) 0.0373(6) Uani 1 1 d .
H2 H 0.3413 0.3572 -0.0779 0.045 Uiso 1 1 calc R
C3 C 0.3572(4) 0.1977(4) -0.2301(3) 0.0422(7) Uani 1 1 d .
H3 H 0.3860 0.2599 -0.2847 0.051 Uiso 1 1 calc R
C4 C 0.3432(5) 0.0484(4) -0.2757(3) 0.0430(7) Uani 1 1 d .
H4 H 0.3641 0.0116 -0.3593 0.052 Uiso 1 1 calc R
C5 C 0.2980(4) -0.0448(3) -0.1959(3) 0.0378(6) Uani 1 1 d .
H5 H 0.2877 -0.1450 -0.2252 0.045 Uiso 1 1 calc R
C6 C 0.2680(4) 0.0130(3) -0.0714(3) 0.0309(5) Uani 1 1 d .
C7 C 0.2123(4) -0.2050(3) 0.0144(3) 0.0338(6) Uani 1 1 d .
H7 H 0.237(5) -0.278(4) -0.065(3) 0.041 Uiso 1 1 d .
C8 C 0.1749(4) -0.2537(3) 0.1321(3) 0.0328(6) Uani 1 1 d .
C9 C 0.1593(4) -0.3979(3) 0.1429(3) 0.0414(7) Uani 1 1 d .
H9 H 0.1707 -0.4708 0.0730 0.050 Uiso 1 1 calc R
C10 C 0.1268(5) -0.4330(4) 0.2579(4) 0.0473(8) Uani 1 1 d .
H10 H 0.1175 -0.5299 0.2675 0.057 Uiso 1 1 calc R
C11 C 0.1083(5) -0.3233(4) 0.3583(3) 0.0478(8) Uani 1 1 d .
H11 H 0.0846 -0.3450 0.4367 0.057 Uiso 1 1 calc R
C12 C 0.1251(4) -0.1790(3) 0.3426(2) 0.0400(6) Uani 1 1 d .
H12 H 0.1117 -0.1051 0.4112 0.048 Uiso 1 1 calc R
C13 C 0.6279(4) 0.4412(3) 0.3403(2) 0.0610(10) Uani 1 1 d R
H13A H 0.7526 0.4953 0.3656 0.091 Uiso 1 1 calc R
H13B H 0.6349 0.3508 0.3712 0.091 Uiso 1 1 calc R
H13C H 0.5287 0.4969 0.3767 0.091 Uiso 1 1 calc R

loop_
_atom_site_aniso_label
_atom_site_aniso_U_11
_atom_site_aniso_U_22
_atom_site_aniso_U_33
_atom_site_aniso_U_23
_atom_site_aniso_U_13
_atom_site_aniso_U_12
Cu 0.03528(19) 0.02973(19) 0.02794(19) 0.00106(13) 0.00756(13) 0.00233(13)
Br 0.0794(3) 0.04088(19) 0.0363(2) -0.00575(13) 0.02178(17) -0.00357(16)
O1 0.0485(11) 0.0305(10) 0.0332(10) 0.0018(8) 0.0118(9) 0.0016(8)
O2 0.0592(16) 0.0518(14) 0.0509(15) -0.0009(11) 0.0111(12) -0.0064(11)
N1 0.0258(10) 0.0338(11) 0.0283(11) 0.0039(9) 0.0040(8) 0.0050(8)
N2 0.0286(11) 0.0332(11) 0.0319(12) 0.0039(9) 0.0062(9) 0.0029(8)
C1 0.0259(12) 0.0366(14) 0.0328(14) 0.0058(11) 0.0045(10) 0.0049(10)
C2 0.0349(14) 0.0379(14) 0.0406(16) 0.0116(12) 0.0059(12) 0.0033(11)
C3 0.0347(15) 0.0558(18) 0.0405(16) 0.0204(14) 0.0060(12) 0.0045(13)
C4 0.0425(16) 0.0575(19) 0.0298(15) 0.0073(13) 0.0081(12) 0.0086(13)
C5 0.0383(14) 0.0427(15) 0.0302(14) 0.0020(12) 0.0032(11) 0.0071(12)
C6 0.0266(12) 0.0352(13) 0.0307(13) 0.0057(10) 0.0038(10) 0.0061(10)
C7 0.0327(13) 0.0322(13) 0.0342(14) -0.0011(11) 0.0059(11) 0.0038(10)
C8 0.0265(12) 0.0329(13) 0.0381(15) 0.0039(11) 0.0054(10) 0.0048(10)
C9 0.0365(15) 0.0333(14) 0.0556(19) 0.0082(13) 0.0105(13) 0.0069(11)
C10 0.0435(17) 0.0398(16) 0.064(2) 0.0188(15) 0.0120(15) 0.0067(13)
C11 0.0469(17) 0.0551(19) 0.0482(19) 0.0242(16) 0.0113(15) 0.0053(14)
C12 0.0399(15) 0.0450(16) 0.0365(15) 0.0087(12) 0.0090(12) 0.0050(12)
C13 0.063(2) 0.060(2) 0.053(2) 0.0019(17) 0.0029(18) -0.0117(18)

loop_
_atom_type_symbol
_atom_type_description
_atom_type_scat_dispersion_real
_atom_type_scat_dispersion_imag
_atom_type_scat_source
C C 0.0033 0.0016 'International Tables Vol C Tables 4.2.6.8 and 6.1.1.4'
H H 0.0000 0.0000 'International Tables Vol C Tables 4.2.6.8 and 6.1.1.4'
N N 0.0061 0.0033 'International Tables Vol C Tables 4.2.6.8 and 6.1.1.4'
O O 0.0106 0.0060 'International Tables Vol C Tables 4.2.6.8 and 6.1.1.4'
Br Br -0.2901 2.4595 'International Tables Vol C Tables 4.2.6.8 and 6.1.1.4'
Cu Cu 0.3201 1.2651 'International Tables Vol C Tables 4.2.6.8 and 6.1.1.4'

loop_
_geom_angle_atom_site_label_1
_geom_angle_atom_site_label_2
_geom_angle_atom_site_label_3
_geom_angle
_geom_angle_site_symmetry_3
N1 Cu O1 83.29(9) .
N1 Cu N2 80.67(9) .
O1 Cu N2 163.91(9) .
N1 Cu Br 178.25(6) .
O1 Cu Br 96.66(6) .
N2 Cu Br 99.41(7) .
N1 Cu Cu 41.03(6) 2_655
O1 Cu Cu 64.48(6) 2_655
N2 Cu Cu 103.30(6) 2_655
Br Cu Cu 137.444(19) 2_655
C1 O1 Cu 111.49(17) .
C7 N1 C6 128.9(2) .
C7 N1 Cu 117.39(19) .
C6 N1 Cu 113.57(18) .
C12 N2 C8 118.2(2) .
C12 N2 Cu 129.63(19) .
C8 N2 Cu 112.13(19) .
O1 C1 C6 119.9(2) .
O1 C1 C2 122.4(3) .
C6 C1 C2 117.7(3) .
C3 C2 C1 119.4(3) .
C2 C3 C4 122.1(3) .
C5 C4 C3 119.4(3) .
C4 C5 C6 119.1(3) .
C5 C6 N1 126.1(3) .
C5 C6 C1 122.2(3) .
N1 C6 C1 111.7(2) .
N1 C7 C8 115.3(2) .
N2 C8 C9 122.2(3) .
N2 C8 C7 114.4(2) .
C9 C8 C7 123.4(3) .
C10 C9 C8 119.3(3) .
C11 C10 C9 118.9(3) .
C10 C11 C12 119.7(3) .
N2 C12 C11 121.8(3) .

loop_
_geom_bond_atom_site_label_1
_geom_bond_atom_site_label_2
_geom_bond_distance
_geom_bond_site_symmetry_2
Cu N1 1.945(2) .
Cu O1 1.950(2) .
Cu N2 2.028(2) .
Cu Br 2.3333(5) .
Cu Cu 6.0696(13) 2_655
O1 C1 1.332(3) .
O2 C13 1.394(4) .
N1 C7 1.284(4) .
N1 C6 1.397(4) .
N2 C12 1.331(3) .
N2 C8 1.358(4) .
C1 C6 1.405(4) .
C1 C2 1.408(4) .
C2 C3 1.379(5) .
C3 C4 1.388(5) .
C4 C5 1.380(4) .
C5 C6 1.389(4) .
C7 C8 1.463(4) .
C8 C9 1.375(4) .
C9 C10 1.372(5) .
C10 C11 1.368(5) .
C11 C12 1.391(4) .
